data_7025463
loop_
_publ_author_name
'Cl\'ement, Nicolas'
'Toussaint, Cl\'ement'
'Rogez, Guillaume'
'Loose, Claudia'
'Kortus, Jens'
'Brelot, Lydia'
'Choua, Sylvie'
'Dagorne, Samuel'
'Turek, Philippe'
'Welter, Richard'

_publ_section_title
;
 Novel Cr(III) dinuclear complexes supported by salicyloylhydrazono
 dithiolane and dithiane ligands: synthesis, stability, crystal structures
 and magnetic properties.
;
_journal_issue 19
_journal_name_full 'Dalton transactions (Cambridge, England : 2003)'
_journal_page_first 4579
_journal_page_last 4585
_journal_paper_doi 10.1039/c001057j
_journal_volume 39
_journal_year 2010
_chemical_formula_moiety 'C46 H50 Cr2 N8 O10 S8'
_chemical_formula_sum 'C46 H50 Cr2 N8 O10 S8'
_chemical_formula_weight 1235.42
_chemical_name_systematic
;
?
;
_space_group_IT_number 41
_symmetry_cell_setting orthorhombic
_symmetry_space_group_name_Hall 'A 2 -2ab'
_symmetry_space_group_name_H-M 'A b a 2'
_atom_sites_solution_hydrogens geom
_atom_sites_solution_primary direct
_atom_sites_solution_secondary difmap
_audit_creation_method SHELXL-97
_cell_angle_alpha 90.00
_cell_angle_beta 90.00
_cell_angle_gamma 90.00
_cell_formula_units_Z 4
_cell_length_a 23.3019(12)
_cell_length_b 10.3977(6)
_cell_length_c 22.5974(7)
_cell_measurement_reflns_used 14103
_cell_measurement_temperature 173(2)
_cell_measurement_theta_max 27.485
_cell_measurement_theta_min 0.998
_cell_volume 5475.0(5)
_computing_cell_refinement 'Denzo (Nonius B.V., 1998)'
_computing_data_collection 'Collect (Nonius B.V., 1998)'
_computing_data_reduction 'Denzo (Nonius B.V., 1998)'
_computing_molecular_graphics 'PLATON 98 (Spek, 1998)'
_computing_publication_material 'SHELXL-97 (Sheldrick, 1997)'
_computing_structure_refinement 'SHELXL-97 (Sheldrick, 1997)'
_computing_structure_solution 'SHELXS-97 (Sheldrick, 1997)'
_diffrn_ambient_temperature 173(2)
_diffrn_measured_fraction_theta_full 0.996
_diffrn_measured_fraction_theta_max 0.996
_diffrn_measurement_device_type KappaCCD
_diffrn_measurement_method '\p scans'
_diffrn_radiation_monochromator graphite
_diffrn_radiation_source 'fine-focus sealed tube'
_diffrn_radiation_type MoK\a
_diffrn_radiation_wavelength 0.71073
_diffrn_reflns_av_R_equivalents 0.1081
_diffrn_reflns_av_sigmaI/netI 0.1485
_diffrn_reflns_limit_h_max 20
_diffrn_reflns_limit_h_min -30
_diffrn_reflns_limit_k_max 12
_diffrn_reflns_limit_k_min -13
_diffrn_reflns_limit_l_max 29
_diffrn_reflns_limit_l_min -23
_diffrn_reflns_number 17872
_diffrn_reflns_theta_full 27.46
_diffrn_reflns_theta_max 27.46
_diffrn_reflns_theta_min 1.75
_exptl_absorpt_coefficient_mu 0.764
_exptl_absorpt_correction_type none
_exptl_crystal_colour 'dark green'
_exptl_crystal_density_diffrn 1.499
_exptl_crystal_density_method 'not measured'
_exptl_crystal_description prism
_exptl_crystal_F_000 2552
_exptl_crystal_size_max 0.10
_exptl_crystal_size_mid 0.10
_exptl_crystal_size_min 0.10
_refine_diff_density_max 0.594
_refine_diff_density_min -0.863
_refine_diff_density_rms 0.230
_refine_ls_abs_structure_details 'Flack H D (1983), Acta Cryst. A39, 876-881'
_refine_ls_abs_structure_Flack -0.09(4)
_refine_ls_extinction_method none
_refine_ls_goodness_of_fit_ref 0.999
_refine_ls_hydrogen_treatment constr
_refine_ls_matrix_type full
_refine_ls_number_parameters 330
_refine_ls_number_reflns 5992
_refine_ls_number_restraints 4
_refine_ls_restrained_S_all 1.000
_refine_ls_R_factor_all 0.1494
_refine_ls_R_factor_gt 0.0618
_refine_ls_shift/su_max 0.002
_refine_ls_shift/su_mean 0.000
_refine_ls_structure_factor_coef Fsqd
_refine_ls_weighting_details 'calc w=1/[\s^2^(Fo^2^)+(0.0819P)^2^+0.0000P] where P=(Fo^2^+2Fc^2^)/3'
_refine_ls_weighting_scheme calc
_refine_ls_wR_factor_gt 0.1316
_refine_ls_wR_factor_ref 0.1735
_reflns_number_gt 3248
_reflns_number_total 5992
_reflns_threshold_expression >2sigma(I)
_cod_data_source_file c001057j.txt
_cod_data_source_block complex_2b
_cod_original_sg_symbol_Hall 'A 2 -2ac'
_cod_database_code 7025463

loop_
_symmetry_equiv_pos_as_xyz
'x, y, z'
'-x, -y, z'
'-x+1/2, y, z+1/2'
'x+1/2, -y, z+1/2'
'x, y+1/2, z+1/2'
'-x, -y+1/2, z+1/2'
'-x+1/2, y+1/2, z+1'
'x+1/2, -y+1/2, z+1'

loop_
_atom_site_label
_atom_site_type_symbol
_atom_site_fract_x
_atom_site_fract_y
_atom_site_fract_z
_atom_site_U_iso_or_equiv
_atom_site_adp_type
_atom_site_occupancy
_atom_site_symmetry_multiplicity
_atom_site_calc_flag
_atom_site_refinement_flags
_atom_site_disorder_assembly
_atom_site_disorder_group
Cr1 Cr -0.5000 1.0000 -0.34938(6) 0.0283(4) Uani 1 2 d S . .
Cr2 Cr -0.5000 1.0000 -0.48308(6) 0.0310(4) Uani 1 2 d S . .
S2 S -0.60639(8) 0.8536(2) -0.24930(9) 0.0461(5) Uani 1 1 d . . .
S3 S -0.56018(9) 1.3168(2) -0.45225(9) 0.0470(5) Uani 1 1 d . . .
S4 S -0.67041(9) 1.2346(2) -0.51148(9) 0.0520(6) Uani 1 1 d . . .
O1 O -0.41979(19) 0.9503(5) -0.3491(2) 0.0342(11) Uani 1 1 d . . .
O2 O -0.3687(3) 0.6211(6) -0.2549(3) 0.0686(19) Uani 1 1 d . . .
H2 H -0.4013 0.6553 -0.2561 0.103 Uiso 1 1 calc . . .
O3 O -0.51982(16) 0.8887(4) -0.4159(2) 0.0309(10) Uani 1 1 d . . .
O4 O -0.5343(2) 0.8846(5) -0.5420(2) 0.0368(12) Uani 1 1 d . . .
O5 O -0.7123(2) 0.9152(7) -0.5721(3) 0.0710(18) Uani 1 1 d . . .
H5 H -0.6913 0.9652 -0.5527 0.106 Uiso 1 1 calc . . .
N1 N -0.4997(2) 0.8521(5) -0.2858(2) 0.0307(13) Uani 1 1 d . . .
N2 N -0.4444(2) 0.7936(6) -0.2822(2) 0.0324(14) Uani 1 1 d . . .
N3 N -0.5798(2) 1.0836(6) -0.4957(2) 0.0343(14) Uani 1 1 d . . .
N4 N -0.6174(2) 0.9981(6) -0.5259(2) 0.0368(14) Uani 1 1 d . . .
C4 C -0.5362(3) 0.7985(7) -0.2498(3) 0.0352(17) Uani 1 1 d . A .
C5 C -0.4072(3) 0.8516(7) -0.3161(3) 0.0314(17) Uani 1 1 d . . .
C6 C -0.3480(3) 0.7999(8) -0.3179(3) 0.0388(18) Uani 1 1 d . . .
C7 C -0.3074(3) 0.8633(7) -0.3530(4) 0.0454(19) Uani 1 1 d . . .
H7 H -0.3178 0.9391 -0.3739 0.054 Uiso 1 1 calc R A .
C8 C -0.2524(3) 0.8153(10) -0.3572(4) 0.059(2) Uani 1 1 d . . .
H8 H -0.2241 0.8596 -0.3796 0.071 Uiso 1 1 calc R . .
C9 C -0.2388(4) 0.7007(10) -0.3282(4) 0.065(3) Uani 1 1 d . . .
H9 H -0.2014 0.6657 -0.3327 0.078 Uiso 1 1 calc R A .
C10 C -0.2771(3) 0.6382(10) -0.2940(4) 0.060(3) Uani 1 1 d . . .
H10 H -0.2666 0.5606 -0.2747 0.072 Uiso 1 1 calc R . .
C11 C -0.3327(3) 0.6887(9) -0.2871(4) 0.052(2) Uani 1 1 d . . .
C12 C -0.5676(3) 0.8018(7) -0.4141(3) 0.0398(17) Uani 1 1 d . . .
H12A H -0.6030 0.8505 -0.4074 0.060 Uiso 1 1 calc R . .
H12B H -0.5621 0.7400 -0.3818 0.060 Uiso 1 1 calc R . .
H12C H -0.5702 0.7556 -0.4518 0.060 Uiso 1 1 calc R . .
C13 C -0.5853(4) 1.4542(8) -0.4968(4) 0.060(2) Uani 1 1 d . . .
H13A H -0.5605 1.5293 -0.4885 0.072 Uiso 1 1 calc R . .
H13B H -0.5809 1.4327 -0.5393 0.072 Uiso 1 1 calc R . .
C14 C -0.6471(4) 1.4914(9) -0.4854(4) 0.062(2) Uani 1 1 d . . .
H14A H -0.6482 1.5548 -0.4527 0.074 Uiso 1 1 calc R . .
H14B H -0.6627 1.5337 -0.5212 0.074 Uiso 1 1 calc R . .
C15 C -0.6848(4) 1.3801(9) -0.4696(4) 0.058(2) Uani 1 1 d . . .
H15A H -0.7253 1.4054 -0.4761 0.070 Uiso 1 1 calc R . .
H15B H -0.6801 1.3612 -0.4270 0.070 Uiso 1 1 calc R . .
C16 C -0.6015(3) 1.1968(8) -0.4874(3) 0.0351(17) Uani 1 1 d . . .
C17 C -0.5883(3) 0.9019(7) -0.5479(3) 0.0335(17) Uani 1 1 d . . .
C18 C -0.6214(3) 0.8041(9) -0.5831(3) 0.043(2) Uani 1 1 d . . .
C19 C -0.5932(4) 0.7007(9) -0.6078(3) 0.052(2) Uani 1 1 d . . .
H19 H -0.5532 0.6915 -0.6009 0.062 Uiso 1 1 calc R . .
C20 C -0.6206(5) 0.6105(10) -0.6418(4) 0.074(3) Uani 1 1 d . . .
H20 H -0.5998 0.5412 -0.6589 0.089 Uiso 1 1 calc R . .
C21 C -0.6789(5) 0.6225(12) -0.6507(4) 0.079(3) Uani 1 1 d . . .
H21 H -0.6985 0.5599 -0.6737 0.095 Uiso 1 1 calc R . .
C22 C -0.7085(4) 0.7210(12) -0.6274(4) 0.079(3) Uani 1 1 d . . .
H22 H -0.7487 0.7262 -0.6340 0.095 Uiso 1 1 calc R . .
C23 C -0.6809(4) 0.8178(10) -0.5931(3) 0.055(2) Uani 1 1 d . . .
S1 S -0.5152(7) 0.6566(16) -0.2115(7) 0.0508(17) Uani 0.50 1 d P A 1
C1 C -0.5726(8) 0.6201(18) -0.1606(8) 0.0508(17) Uani 0.50 1 d P A 1
H1A H -0.5659 0.5302 -0.1480 0.061 Uiso 0.50 1 calc PR A 1
H1B H -0.5652 0.6740 -0.1254 0.061 Uiso 0.50 1 calc PR A 1
C2 C -0.6275(9) 0.628(2) -0.1701(8) 0.0508(17) Uani 0.50 1 d PD A 1
H2A H -0.6454 0.6784 -0.1377 0.061 Uiso 0.50 1 calc PR A 1
H2B H -0.6443 0.5410 -0.1696 0.061 Uiso 0.50 1 calc PR A 1
C3 C -0.6410(7) 0.6917(16) -0.2283(6) 0.0508(17) Uani 0.50 1 d PD A 1
H3A H -0.6832 0.7038 -0.2299 0.061 Uiso 0.50 1 calc PR A 1
H3B H -0.6311 0.6295 -0.2599 0.061 Uiso 0.50 1 calc PR A 1
S1B S -0.5116(7) 0.6836(16) -0.2012(6) 0.0508(17) Uani 0.50 1 d P A 2
C1B C -0.5688(7) 0.6839(18) -0.1493(7) 0.0508(17) Uani 0.50 1 d PD A 2
H1B1 H -0.5613 0.6165 -0.1193 0.061 Uiso 0.50 1 calc PR A 2
H1B2 H -0.5691 0.7678 -0.1286 0.061 Uiso 0.50 1 calc PR A 2
C2B C -0.6300(8) 0.6602(18) -0.1766(9) 0.0508(17) Uani 0.50 1 d PD A 2
H2B1 H -0.6282 0.6039 -0.2118 0.061 Uiso 0.50 1 calc PR A 2
H2B2 H -0.6568 0.6232 -0.1473 0.061 Uiso 0.50 1 calc PR A 2
C3B C -0.6453(7) 0.7923(14) -0.1922(7) 0.0508(17) Uani 0.50 1 d PD A 2
H3B1 H -0.6398 0.8478 -0.1570 0.061 Uiso 0.50 1 calc PR A 2
H3B2 H -0.6865 0.7950 -0.2028 0.061 Uiso 0.50 1 calc PR A 2

loop_
_atom_site_aniso_label
_atom_site_aniso_U_11
_atom_site_aniso_U_22
_atom_site_aniso_U_33
_atom_site_aniso_U_23
_atom_site_aniso_U_13
_atom_site_aniso_U_12
Cr1 0.0318(9) 0.0247(9) 0.0284(8) 0.000 0.000 0.0016(7)
Cr2 0.0298(9) 0.0326(10) 0.0308(8) 0.000 0.000 0.0011(8)
S2 0.0334(11) 0.0572(14) 0.0476(10) 0.0026(10) 0.0064(8) 0.0051(10)
S3 0.0483(12) 0.0360(12) 0.0568(11) 0.0009(10) -0.0047(10) 0.0057(10)
S4 0.0450(12) 0.0574(15) 0.0535(11) -0.0054(10) -0.0058(9) 0.0160(11)
O1 0.036(3) 0.028(3) 0.039(3) 0.002(2) 0.003(2) 0.002(2)
O2 0.059(4) 0.068(5) 0.079(4) 0.032(3) 0.015(3) 0.017(3)
O3 0.036(2) 0.026(3) 0.031(2) -0.004(2) 0.001(2) -0.0044(19)
O4 0.034(3) 0.040(3) 0.036(3) -0.004(2) 0.001(2) -0.003(2)
O5 0.036(3) 0.088(5) 0.089(4) -0.013(4) -0.005(3) -0.016(4)
N1 0.033(3) 0.028(4) 0.032(3) -0.001(3) 0.000(3) 0.003(3)
N2 0.032(3) 0.032(4) 0.033(3) 0.007(3) 0.003(3) 0.001(3)
N3 0.035(3) 0.035(4) 0.033(3) -0.001(3) -0.001(2) 0.003(3)
N4 0.030(3) 0.041(4) 0.039(3) 0.000(3) -0.006(3) -0.003(3)
C4 0.034(4) 0.038(5) 0.034(4) 0.004(3) -0.004(3) -0.001(3)
C5 0.036(4) 0.034(4) 0.025(4) -0.006(3) -0.002(3) 0.000(4)
C6 0.035(4) 0.040(5) 0.042(4) -0.002(4) -0.001(3) 0.004(4)
C7 0.033(4) 0.035(5) 0.068(5) 0.001(4) -0.004(4) 0.001(4)
C8 0.024(4) 0.072(7) 0.082(6) -0.016(6) 0.003(4) -0.010(4)
C9 0.044(6) 0.067(7) 0.084(7) -0.005(6) -0.013(5) 0.030(5)
C10 0.042(5) 0.078(7) 0.060(5) 0.016(5) 0.003(4) 0.014(5)
C11 0.043(5) 0.050(6) 0.064(5) 0.010(4) -0.002(4) 0.004(4)
C12 0.047(4) 0.033(4) 0.040(4) -0.007(4) 0.005(4) -0.009(3)
C13 0.061(6) 0.030(5) 0.087(7) 0.012(4) 0.006(5) 0.011(4)
C14 0.064(6) 0.048(6) 0.073(6) 0.016(5) 0.008(5) 0.020(5)
C15 0.050(5) 0.059(7) 0.066(6) 0.001(4) 0.001(4) 0.028(5)
C16 0.033(4) 0.045(5) 0.027(4) 0.001(3) 0.003(3) -0.002(4)
C17 0.042(5) 0.036(5) 0.022(4) 0.003(3) 0.001(3) -0.009(4)
C18 0.048(5) 0.051(6) 0.030(4) 0.007(4) -0.007(3) -0.012(4)
C19 0.064(5) 0.056(6) 0.036(4) 0.001(4) 0.004(4) 0.007(5)
C20 0.108(9) 0.055(7) 0.059(6) -0.019(5) -0.011(6) -0.022(6)
C21 0.094(9) 0.082(9) 0.062(6) -0.024(6) -0.014(6) -0.034(7)
C22 0.063(6) 0.112(10) 0.064(6) -0.007(6) -0.011(5) -0.043(7)
C23 0.043(5) 0.072(7) 0.049(5) -0.009(5) -0.005(4) -0.016(5)
S1 0.0492(18) 0.048(5) 0.055(4) 0.021(3) 0.010(2) 0.006(3)
C1 0.0492(18) 0.048(5) 0.055(4) 0.021(3) 0.010(2) 0.006(3)
C2 0.0492(18) 0.048(5) 0.055(4) 0.021(3) 0.010(2) 0.006(3)
C3 0.0492(18) 0.048(5) 0.055(4) 0.021(3) 0.010(2) 0.006(3)
S1B 0.0492(18) 0.048(5) 0.055(4) 0.021(3) 0.010(2) 0.006(3)
C1B 0.0492(18) 0.048(5) 0.055(4) 0.021(3) 0.010(2) 0.006(3)
C2B 0.0492(18) 0.048(5) 0.055(4) 0.021(3) 0.010(2) 0.006(3)
C3B 0.0492(18) 0.048(5) 0.055(4) 0.021(3) 0.010(2) 0.006(3)

loop_
_atom_type_symbol
_atom_type_description
_atom_type_scat_dispersion_real
_atom_type_scat_dispersion_imag
_atom_type_scat_source
C C 0.0033 0.0016 'International Tables Vol C Tables 4.2.6.8 and 6.1.1.4'
H H 0.0000 0.0000 'International Tables Vol C Tables 4.2.6.8 and 6.1.1.4'
Cr Cr 0.3209 0.6236 'International Tables Vol C Tables 4.2.6.8 and 6.1.1.4'
N N 0.0061 0.0033 'International Tables Vol C Tables 4.2.6.8 and 6.1.1.4'
O O 0.0106 0.0060 'International Tables Vol C Tables 4.2.6.8 and 6.1.1.4'
S S 0.1246 0.1234 'International Tables Vol C Tables 4.2.6.8 and 6.1.1.4'

loop_
_geom_angle_atom_site_label_1
_geom_angle_atom_site_label_2
_geom_angle_atom_site_label_3
_geom_angle
_geom_angle_site_symmetry_1
_geom_angle_site_symmetry_3
O1 Cr1 O1 179.6(3) 2_475 .
O1 Cr1 O3 86.13(18) 2_475 .
O1 Cr1 O3 94.17(18) . .
O1 Cr1 O3 94.17(18) 2_475 2_475
O1 Cr1 O3 86.13(18) . 2_475
O3 Cr1 O3 79.3(3) . 2_475
O1 Cr1 N1 78.5(2) 2_475 2_475
O1 Cr1 N1 101.3(2) . 2_475
O3 Cr1 N1 163.32(19) . 2_475
O3 Cr1 N1 95.33(19) 2_475 2_475
O1 Cr1 N1 101.3(2) 2_475 .
O1 Cr1 N1 78.5(2) . .
O3 Cr1 N1 95.33(19) . .
O3 Cr1 N1 163.32(19) 2_475 .
N1 Cr1 N1 93.9(3) 2_475 .
O4 Cr2 O4 94.5(3) . 2_475
O4 Cr2 O3 168.69(17) . 2_475
O4 Cr2 O3 93.94(18) 2_475 2_475
O4 Cr2 O3 93.94(18) . .
O4 Cr2 O3 168.69(17) 2_475 .
O3 Cr2 O3 78.7(2) 2_475 .
O4 Cr2 N3 78.3(2) . .
O4 Cr2 N3 90.8(2) 2_475 .
O3 Cr2 N3 94.0(2) 2_475 .
O3 Cr2 N3 98.21(19) . .
O4 Cr2 N3 90.8(2) . 2_475
O4 Cr2 N3 78.3(2) 2_475 2_475
O3 Cr2 N3 98.21(19) 2_475 2_475
O3 Cr2 N3 94.0(2) . 2_475
N3 Cr2 N3 164.1(3) . 2_475
C3B S2 C4 112.6(6) . .
C3B S2 C3 42.5(7) . .
C4 S2 C3 96.2(5) . .
C16 S3 C13 97.4(4) . .
C16 S4 C15 101.3(4) . .
C5 O1 Cr1 115.4(4) . .
C11 O2 H2 109.5 . .
C12 O3 Cr1 122.3(4) . .
C12 O3 Cr2 125.2(4) . .
Cr1 O3 Cr2 100.98(19) . .
C17 O4 Cr2 112.7(4) . .
C23 O5 H5 109.5 . .
C4 N1 N2 111.8(5) . .
C4 N1 Cr1 137.5(5) . .
N2 N1 Cr1 110.7(4) . .
C5 N2 N1 111.7(5) . .
C16 N3 N4 113.4(6) . .
C16 N3 Cr2 135.4(5) . .
N4 N3 Cr2 110.9(4) . .
C17 N4 N3 110.0(5) . .
N1 C4 S1B 118.6(8) . .
N1 C4 S2 118.6(5) . .
S1B C4 S2 122.7(7) . .
N1 C4 S1 118.6(7) . .
S1B C4 S1 12.1(7) . .
S2 C4 S1 122.1(7) . .
O1 C5 N2 123.5(6) . .
O1 C5 C6 118.7(6) . .
N2 C5 C6 117.9(6) . .
C11 C6 C7 120.0(7) . .
C11 C6 C5 121.7(7) . .
C7 C6 C5 118.3(7) . .
C8 C7 C6 119.8(8) . .
C8 C7 H7 120.1 . .
C6 C7 H7 120.1 . .
C7 C8 C9 119.1(8) . .
C7 C8 H8 120.4 . .
C9 C8 H8 120.4 . .
C10 C9 C8 122.1(8) . .
C10 C9 H9 119.0 . .
C8 C9 H9 119.0 . .
C9 C10 C11 119.6(9) . .
C9 C10 H10 120.2 . .
C11 C10 H10 120.2 . .
O2 C11 C6 123.8(7) . .
O2 C11 C10 116.7(8) . .
C6 C11 C10 119.3(8) . .
O3 C12 H12A 109.5 . .
O3 C12 H12B 109.5 . .
H12A C12 H12B 109.5 . .
O3 C12 H12C 109.5 . .
H12A C12 H12C 109.5 . .
H12B C12 H12C 109.5 . .
C14 C13 S3 114.0(6) . .
C14 C13 H13A 108.8 . .
S3 C13 H13A 108.8 . .
C14 C13 H13B 108.8 . .
S3 C13 H13B 108.8 . .
H13A C13 H13B 107.7 . .
C15 C14 C13 113.7(7) . .
C15 C14 H14A 108.8 . .
C13 C14 H14A 108.8 . .
C15 C14 H14B 108.8 . .
C13 C14 H14B 108.8 . .
H14A C14 H14B 107.7 . .
C14 C15 S4 114.3(6) . .
C14 C15 H15A 108.7 . .
S4 C15 H15A 108.7 . .
C14 C15 H15B 108.7 . .
S4 C15 H15B 108.7 . .
H15A C15 H15B 107.6 . .
N3 C16 S4 121.3(5) . .
N3 C16 S3 119.7(5) . .
S4 C16 S3 119.0(5) . .
O4 C17 N4 125.3(6) . .
O4 C17 C18 117.7(7) . .
N4 C17 C18 117.0(6) . .
C19 C18 C23 118.8(8) . .
C19 C18 C17 119.9(7) . .
C23 C18 C17 121.3(8) . .
C20 C19 C18 122.7(9) . .
C20 C19 H19 118.6 . .
C18 C19 H19 118.6 . .
C19 C20 C21 118.5(10) . .
C19 C20 H20 120.7 . .
C21 C20 H20 120.7 . .
C22 C21 C20 121.2(9) . .
C22 C21 H21 119.4 . .
C20 C21 H21 119.4 . .
C21 C22 C23 121.4(9) . .
C21 C22 H22 119.3 . .
C23 C22 H22 119.3 . .
O5 C23 C18 124.0(7) . .
O5 C23 C22 118.7(8) . .
C18 C23 C22 117.3(9) . .
C4 S1 C1 106.3(10) . .
C2 C1 S1 127.7(14) . .
C2 C1 H1A 105.4 . .
S1 C1 H1A 105.4 . .
C2 C1 H1B 105.4 . .
S1 C1 H1B 105.4 . .
H1A C1 H1B 106.0 . .
C1 C2 C3 112.3(16) . .
C1 C2 H2A 109.1 . .
C3 C2 H2A 109.1 . .
C1 C2 H2B 109.1 . .
C3 C2 H2B 109.1 . .
H2A C2 H2B 107.9 . .
C2 C3 S2 120.6(14) . .
C2 C3 H3A 107.2 . .
S2 C3 H3A 107.2 . .
C2 C3 H3B 107.2 . .
S2 C3 H3B 107.2 . .
H3A C3 H3B 106.8 . .
C4 S1B C1B 99.8(10) . .
C2B C1B S1B 114.9(12) . .
C2B C1B H1B1 108.6 . .
S1B C1B H1B1 108.6 . .
C2B C1B H1B2 108.6 . .
S1B C1B H1B2 108.6 . .
H1B1 C1B H1B2 107.5 . .
C3B C2B C1B 99.7(15) . .
C3B C2B H2B1 111.8 . .
C1B C2B H2B1 111.8 . .
C3B C2B H2B2 111.8 . .
C1B C2B H2B2 111.8 . .
H2B1 C2B H2B2 109.5 . .
C2B C3B S2 113.8(13) . .
C2B C3B H3B1 108.8 . .
S2 C3B H3B1 108.8 . .
C2B C3B H3B2 108.8 . .
S2 C3B H3B2 108.8 . .
H3B1 C3B H3B2 107.7 . .

loop_
_geom_bond_atom_site_label_1
_geom_bond_atom_site_label_2
_geom_bond_distance
_geom_bond_site_symmetry_2
Cr1 O1 1.939(4) 2_475
Cr1 O1 1.939(4) .
Cr1 O3 1.952(4) .
Cr1 O3 1.952(4) 2_475
Cr1 N1 2.104(5) 2_475
Cr1 N1 2.104(5) .
Cr2 O4 1.962(5) .
Cr2 O4 1.962(5) 2_475
Cr2 O3 1.964(4) 2_475
Cr2 O3 1.964(4) .
Cr2 N3 2.071(6) .
Cr2 N3 2.071(6) 2_475
S2 C3B 1.701(14) .
S2 C4 1.732(7) .
S2 C3 1.927(16) .
S3 C16 1.764(7) .
S3 C13 1.843(8) .
S4 C16 1.741(7) .
S4 C15 1.816(9) .
O1 C5 1.302(8) .
O2 C11 1.313(10) .
O2 H2 0.8400 .
O3 C12 1.434(7) .
O4 C17 1.279(8) .
O5 C23 1.337(10) .
O5 H5 0.8400 .
N1 C4 1.302(9) .
N1 N2 1.427(7) .
N2 C5 1.304(8) .
N3 C16 1.295(9) .
N3 N4 1.422(8) .
N4 C17 1.307(9) .
C4 S1B 1.72(2) .
C4 S1 1.78(2) .
C5 C6 1.481(10) .
C6 C11 1.395(11) .
C6 C7 1.400(10) .
C7 C8 1.380(10) .
C7 H7 0.9500 .
C8 C9 1.396(13) .
C8 H8 0.9500 .
C9 C10 1.347(12) .
C9 H9 0.9500 .
C10 C11 1.407(10) .
C10 H10 0.9500 .
C12 H12A 0.9800 .
C12 H12B 0.9800 .
C12 H12C 0.9800 .
C13 C14 1.514(11) .
C13 H13A 0.9900 .
C13 H13B 0.9900 .
C14 C15 1.496(12) .
C14 H14A 0.9900 .
C14 H14B 0.9900 .
C15 H15A 0.9900 .
C15 H15B 0.9900 .
C17 C18 1.503(10) .
C18 C19 1.377(11) .
C18 C23 1.412(11) .
C19 C20 1.370(12) .
C19 H19 0.9500 .
C20 C21 1.379(14) .
C20 H20 0.9500 .
C21 C22 1.342(14) .
C21 H21 0.9500 .
C22 C23 1.425(12) .
C22 H22 0.9500 .
S1 C1 1.80(2) .
C1 C2 1.30(2) .
C1 H1A 0.9900 .
C1 H1B 0.9900 .
C2 C3 1.504(15) .
C2 H2A 0.9900 .
C2 H2B 0.9900 .
C3 H3A 0.9900 .
C3 H3B 0.9900 .
S1B C1B 1.776(19) .
C1B C2B 1.572(17) .
C1B H1B1 0.9900 .
C1B H1B2 0.9900 .
C2B C3B 1.462(15) .
C2B H2B1 0.9900 .
C2B H2B2 0.9900 .
C3B H3B1 0.9900 .
C3B H3B2 0.9900 .

loop_
_geom_hbond_atom_site_label_D
_geom_hbond_atom_site_label_H
_geom_hbond_atom_site_label_A
_geom_hbond_distance_DH
_geom_hbond_distance_HA
_geom_hbond_distance_DA
_geom_hbond_angle_DHA
O2 H2 N2 0.84 1.85 2.591(8) 146.2
O5 H5 N4 0.84 1.86 2.595(7) 145.8

loop_
_geom_torsion_atom_site_label_1
_geom_torsion_atom_site_label_2
_geom_torsion_atom_site_label_3
_geom_torsion_atom_site_label_4
_geom_torsion
_geom_torsion_site_symmetry_1
O1 Cr1 O1 C5 50.8(5) 2_475
O3 Cr1 O1 C5 -89.8(5) .
O3 Cr1 O1 C5 -168.7(5) 2_475
N1 Cr1 O1 C5 96.6(5) 2_475
N1 Cr1 O1 C5 4.8(4) .
O1 Cr1 O3 C12 -49.8(5) 2_475
O1 Cr1 O3 C12 129.9(5) .
O3 Cr1 O3 C12 -144.8(5) 2_475
N1 Cr1 O3 C12 -72.3(9) 2_475
N1 Cr1 O3 C12 51.1(5) .
O1 Cr1 O3 Cr2 95.0(2) 2_475
O1 Cr1 O3 Cr2 -85.3(2) .
O3 Cr1 O3 Cr2 0.0 2_475
N1 Cr1 O3 Cr2 72.5(7) 2_475
N1 Cr1 O3 Cr2 -164.05(19) .
O4 Cr2 O3 C12 -27.9(5) .
O4 Cr2 O3 C12 -166.3(9) 2_475
O3 Cr2 O3 C12 143.4(5) 2_475
N3 Cr2 O3 C12 50.9(5) .
N3 Cr2 O3 C12 -119.0(5) 2_475
O4 Cr2 O3 Cr1 -171.30(19) .
O4 Cr2 O3 Cr1 50.3(11) 2_475
O3 Cr2 O3 Cr1 0.0 2_475
N3 Cr2 O3 Cr1 -92.5(2) .
N3 Cr2 O3 Cr1 97.6(2) 2_475
O4 Cr2 O4 C17 -103.4(5) 2_475
O3 Cr2 O4 C17 35.0(12) 2_475
O3 Cr2 O4 C17 84.1(5) .
N3 Cr2 O4 C17 -13.5(4) .
N3 Cr2 O4 C17 178.2(5) 2_475
O1 Cr1 N1 C4 -3.3(7) 2_475
O1 Cr1 N1 C4 176.4(8) .
O3 Cr1 N1 C4 -90.4(7) .
O3 Cr1 N1 C4 -160.6(7) 2_475
N1 Cr1 N1 C4 75.7(7) 2_475
O1 Cr1 N1 N2 175.4(4) 2_475
O1 Cr1 N1 N2 -4.9(4) .
O3 Cr1 N1 N2 88.3(4) .
O3 Cr1 N1 N2 18.1(9) 2_475
N1 Cr1 N1 N2 -105.6(4) 2_475
C4 N1 N2 C5 -176.7(6) .
Cr1 N1 N2 C5 4.2(6) .
O4 Cr2 N3 C16 -158.4(7) .
O4 Cr2 N3 C16 -64.0(7) 2_475
O3 Cr2 N3 C16 30.0(7) 2_475
O3 Cr2 N3 C16 109.2(6) .
N3 Cr2 N3 C16 -110.5(7) 2_475
O4 Cr2 N3 N4 14.4(4) .
O4 Cr2 N3 N4 108.9(4) 2_475
O3 Cr2 N3 N4 -157.1(4) 2_475
O3 Cr2 N3 N4 -78.0(4) .
N3 Cr2 N3 N4 62.3(4) 2_475
C16 N3 N4 C17 161.6(6) .
Cr2 N3 N4 C17 -12.9(6) .
N2 N1 C4 S1B 6.1(9) .
Cr1 N1 C4 S1B -175.2(5) .
N2 N1 C4 S2 -178.3(4) .
Cr1 N1 C4 S2 0.4(10) .
N2 N1 C4 S1 -7.7(9) .
Cr1 N1 C4 S1 171.0(5) .
C3B S2 C4 N1 -170.1(8) .
C3 S2 C4 N1 149.2(7) .
C3B S2 C4 S1B 5.3(10) .
C3 S2 C4 S1B -35.4(8) .
C3B S2 C4 S1 19.7(9) .
C3 S2 C4 S1 -21.0(8) .
Cr1 O1 C5 N2 -4.3(8) .
Cr1 O1 C5 C6 174.2(5) .
N1 N2 C5 O1 -0.3(9) .
N1 N2 C5 C6 -178.8(5) .
O1 C5 C6 C11 -175.1(7) .
N2 C5 C6 C11 3.4(10) .
O1 C5 C6 C7 2.9(10) .
N2 C5 C6 C7 -178.5(6) .
C11 C6 C7 C8 0.2(11) .
C5 C6 C7 C8 -177.9(7) .
C6 C7 C8 C9 2.7(12) .
C7 C8 C9 C10 -3.0(14) .
C8 C9 C10 C11 0.2(14) .
C7 C6 C11 O2 -177.5(8) .
C5 C6 C11 O2 0.5(13) .
C7 C6 C11 C10 -2.9(12) .
C5 C6 C11 C10 175.1(7) .
C9 C10 C11 O2 177.7(9) .
C9 C10 C11 C6 2.7(13) .
C16 S3 C13 C14 69.7(7) .
S3 C13 C14 C15 -32.4(11) .
C13 C14 C15 S4 -39.5(10) .
C16 S4 C15 C14 65.2(7) .
N4 N3 C16 S4 0.3(8) .
Cr2 N3 C16 S4 173.0(3) .
N4 N3 C16 S3 -178.4(4) .
Cr2 N3 C16 S3 -5.7(9) .
C15 S4 C16 N3 163.7(6) .
C15 S4 C16 S3 -17.6(5) .
C13 S3 C16 N3 142.6(6) .
C13 S3 C16 S4 -36.1(5) .
Cr2 O4 C17 N4 11.2(8) .
Cr2 O4 C17 C18 -169.0(4) .
N3 N4 C17 O4 1.7(9) .
N3 N4 C17 C18 -178.1(5) .
O4 C17 C18 C19 -0.1(10) .
N4 C17 C18 C19 179.7(7) .
O4 C17 C18 C23 -178.3(7) .
N4 C17 C18 C23 1.5(10) .
C23 C18 C19 C20 0.2(12) .
C17 C18 C19 C20 -178.0(8) .
C18 C19 C20 C21 -1.3(14) .
C19 C20 C21 C22 0.9(16) .
C20 C21 C22 C23 0.7(16) .
C19 C18 C23 O5 -179.0(8) .
C17 C18 C23 O5 -0.8(12) .
C19 C18 C23 C22 1.3(12) .
C17 C18 C23 C22 179.5(7) .
C21 C22 C23 O5 178.5(9) .
C21 C22 C23 C18 -1.8(14) .
N1 C4 S1 C1 174.1(8) .
S1B C4 S1 C1 81(5) .
S2 C4 S1 C1 -15.7(10) .
C4 S1 C1 C2 41(2) .
S1 C1 C2 C3 -8(3) .
C1 C2 C3 S2 -50(3) .
C3B S2 C3 C2 -54.2(16) .
C4 S2 C3 C2 62.7(15) .
N1 C4 S1B C1B 161.5(8) .
S2 C4 S1B C1B -13.9(10) .
S1 C4 S1B C1B -105(5) .
C4 S1B C1B C2B 54.8(15) .
S1B C1B C2B C3B -87.1(19) .
C1B C2B C3B S2 69.8(18) .
C4 S2 C3B C2B -34.6(16) .
C3 S2 C3B C2B 39.1(13) .
